data_7132817
loop_
_publ_author_name
'Campbell, Aaron D. G.'
'Roper, Natalie J.'
'Waddell, Paul G.'
'Wills, Corinne'
'Dixon, Casey M.'
'Denton, Ross M.'
'Ermanis, Kristaps'
'Armstrong, Roly J.'

_publ_section_title
;
 Synthesis, structure and stereodynamics of atropisomeric
 <i>N</i>-chloroamides.
;
_journal_issue 28
_journal_name_full 'Chemical communications (Cambridge, England)'
_journal_page_first 3818
_journal_page_last 3821
_journal_paper_doi 10.1039/d4cc00268g
_journal_volume 60
_journal_year 2024
_chemical_absolute_configuration ad
_chemical_formula_moiety 'C17 H18 Cl N O'
_chemical_formula_sum 'C17 H18 Cl N O'
_chemical_formula_weight 287.77
_space_group_crystal_system orthorhombic
_space_group_IT_number 19
_space_group_name_Hall 'P 2ac 2ab'
_space_group_name_H-M_alt 'P 21 21 21'
_atom_sites_solution_hydrogens geom
_atom_sites_solution_primary dual
_audit_creation_date 2022-11-28
_audit_creation_method
;
Olex2 1.3
(compiled 2020.12.01 svn.r5f60950 for OlexSys, GUI svn.r6408)
;
_audit_update_record
;
2023-11-13 deposited with the CCDC.	2024-03-08 downloaded from the CCDC.
;
_cell_angle_alpha 90
_cell_angle_beta 90
_cell_angle_gamma 90
_cell_formula_units_Z 4
_cell_length_a 7.63450(10)
_cell_length_b 9.62950(10)
_cell_length_c 20.4737(2)
_cell_measurement_reflns_used 12444
_cell_measurement_temperature 150.0(2)
_cell_measurement_theta_max 78.2760
_cell_measurement_theta_min 2.1840
_cell_volume 1505.15(3)
_computing_cell_refinement 'CrysAlisPro 1.171.42.73a (Rigaku OD, 2022)'
_computing_data_collection 'CrysAlisPro 1.171.42.73a (Rigaku OD, 2022)'
_computing_data_reduction 'CrysAlisPro 1.171.42.73a (Rigaku OD, 2022)'
_computing_molecular_graphics 'Olex2 1.3 (Dolomanov et al., 2009)'
_computing_publication_material 'Olex2 1.3 (Dolomanov et al., 2009)'
_computing_structure_refinement 'XL  (Sheldrick, 2008)'
_computing_structure_solution 'SHELXT 2014/5 (Sheldrick, 2014)'
_diffrn_ambient_environment N~2~
_diffrn_ambient_temperature 150.0(2)
_diffrn_detector 'Hybrid Pixel Array Detector'
_diffrn_detector_area_resol_mean 10.0000
_diffrn_detector_type 'HyPix-Arc 100'
_diffrn_measured_fraction_theta_full 1.000
_diffrn_measured_fraction_theta_max 0.957
_diffrn_measurement_details
;
List of Runs (angles in degrees, time in seconds):

  # Type    Start    End  Width  t~exp~   \w     \q     \k     \f   Frames
#--------------------------------------------------------------------------
  1  \w    -36.00  22.00   0.50    0.10    --  -49.76  57.00-180.00  116
  2  \w    -42.00  -5.00   0.50    0.10    --  -49.76  38.00 -30.00   74
  3  \w     -2.00  29.00   0.50    0.10    --  -49.76  38.00 -30.00   62
  4  \w    -27.00  19.00   0.50    0.10    --  -49.76  19.00  60.00   92
  5  \w     74.00 100.00   0.50    0.10    --   48.76 125.00 -60.00   52
  6  \w     71.00  96.00   0.50    0.10    --   48.76 129.00 -36.00   50
  7  \w     96.00 121.00   0.50    0.10    --   96.11 129.00 -36.00   50
  8  \w     73.00  98.00   0.50    0.10    --   48.76 141.00 135.00   50
  9  \w    116.00 141.00   0.50    0.10    --   96.11 141.00 135.00   50
 10  \w     94.00 119.00   0.50    0.10    --  108.00 141.00 135.00   50
 11  \w    -30.00  19.00   0.50    0.10    --   48.76 -19.00 120.00   98
 12  \w     19.00  44.00   0.50    0.10    --   96.11 -45.00  30.00   50
 13  \w     43.00  88.00   0.50    0.10    --  108.00 -77.00  60.00   90
 14  \w     51.00  95.00   0.50    0.10    --   96.11 -77.00 -60.00   88
 15  \w     79.00 104.00   0.50    0.10    --  108.00 -77.00-120.00   50
 16  \w     20.00  48.00   0.50    0.10    --   96.11 -45.00-150.00   56
 17  \w     22.00  49.00   0.50    0.10    --   96.11 -45.00 -90.00   54
 18  \w    -27.00  23.00   0.50    0.10    --   48.76 -19.00  60.00  100
 19  \w     66.00 106.00   0.50    0.10    --  108.00 -95.00 120.00   80
 20  \w     43.00  75.00   0.50    0.10    --   96.11-141.00  78.00   64
 21  \w     59.00 124.00   0.50    0.10    --  108.00-141.00  78.00  130
 22  \w     57.00  84.00   0.50    0.10    --   48.76-141.00  78.00   54
 23  \w     36.00 109.00   0.50    0.10    --  108.00-125.00 -60.00  146
 24  \w     51.00  76.00   0.50    0.10    --  108.00-129.00-109.00   50
 25  \w     45.00  70.00   0.50    0.10    --   96.11-129.00-109.00   50
 26  \w     37.00  62.00   0.50    0.10    --   48.76-129.00-109.00   50
 27  \w   -111.00 -77.00   0.50    0.10    --  -92.01 125.00  90.00   68
 28  \w   -123.00 -21.00   0.50    0.10    --  -92.01 141.00 135.00  204
 29  \w    -76.00 -51.00   0.50    0.10    --  -49.76 141.00 135.00   50
 30  \w    -85.00 -60.00   0.50    0.10    --  -49.76 129.00 -36.00   50
 31  \w    -91.00 -66.00   0.50    0.10    --  -92.01 129.00 -36.00   50
 32  \w    -71.00 -24.00   0.50    0.10    --  -92.01  61.00 -60.00   94
 33  \w    -51.00 -14.00   0.50    0.10    --  -92.01  45.00-180.00   74
 34  \w    -49.00 -14.00   0.50    0.10    --  -92.01  45.00   0.00   70
 35  \w    -48.00 -17.00   0.50    0.10    --  -92.01  45.00  90.00   62
 36  \w    -67.00 -17.00   0.50    0.10    --  -92.01  61.00 120.00  100
 37  \w    -50.00 -16.00   0.50    0.10    --  -92.01  45.00 120.00   68
 38  \w   -167.00 -73.00   0.50    0.10    --  -92.01 -30.00  60.00  188
 39  \w   -138.00-113.00   0.50    0.10    --  -92.01-141.00  78.00   50
 40  \w   -116.00 -77.00   0.50    0.10    --  -49.76-125.00 120.00   78
 41  \w   -132.00-107.00   0.50    0.10    --  -92.01 -95.00 120.00   50
 42  \w   -161.00 -75.00   0.50    0.10    --  -92.01-125.00  30.00  172
 43  \w   -129.00 -84.00   0.50    0.10    --  -92.01 -95.00 -60.00   90
 44  \w   -129.00 -86.00   0.50    0.10    --  -92.01-129.00-109.00   86
 45  \w   -121.00 -96.00   0.50    0.10    --  -49.76-129.00-109.00   50
;
_diffrn_measurement_device 'four-circle diffractometer'
_diffrn_measurement_device_type 'XtaLAB Synergy, Single source at home/near, HyPix-Arc 100'
_diffrn_measurement_method '\w scans'
_diffrn_orient_matrix_type 'CrysAlisPro convention (1999,Acta A55,543-557)'
_diffrn_orient_matrix_UB_11 0.1295545000
_diffrn_orient_matrix_UB_12 0.1137524000
_diffrn_orient_matrix_UB_13 0.0215856000
_diffrn_orient_matrix_UB_21 0.0457156000
_diffrn_orient_matrix_UB_22 0.0289651000
_diffrn_orient_matrix_UB_23 -0.0720173000
_diffrn_orient_matrix_UB_31 -0.1477550000
_diffrn_orient_matrix_UB_32 0.1087015000
_diffrn_orient_matrix_UB_33 -0.0033833000
_diffrn_radiation_monochromator graphite
_diffrn_radiation_probe x-ray
_diffrn_radiation_type 'Cu K\a'
_diffrn_radiation_wavelength 1.54184
_diffrn_reflns_av_R_equivalents 0.0346
_diffrn_reflns_av_unetI/netI 0.0202
_diffrn_reflns_Laue_measured_fraction_full 1.000
_diffrn_reflns_Laue_measured_fraction_max 0.957
_diffrn_reflns_limit_h_max 8
_diffrn_reflns_limit_h_min -9
_diffrn_reflns_limit_k_max 12
_diffrn_reflns_limit_k_min -10
_diffrn_reflns_limit_l_max 24
_diffrn_reflns_limit_l_min -24
_diffrn_reflns_number 19192
_diffrn_reflns_point_group_measured_fraction_full 1.000
_diffrn_reflns_point_group_measured_fraction_max 0.944
_diffrn_reflns_theta_full 67.684
_diffrn_reflns_theta_max 78.455
_diffrn_reflns_theta_min 4.319
_diffrn_source 'fine-focus sealed X-ray tube'
_diffrn_source_type 'Enhance (Cu) X-ray Source'
_exptl_absorpt_coefficient_mu 2.194
_exptl_absorpt_correction_T_max 0.855
_exptl_absorpt_correction_T_min 0.740
_exptl_absorpt_correction_type analytical
_exptl_absorpt_process_details
;
CrysAlisPro 1.171.42.73a (Rigaku Oxford Diffraction, 2022)
Analytical numeric absorption correction using a multifaceted crystal
model based on expressions derived by R.C. Clark & J.S. Reid.
(Clark, R. C. & Reid, J. S. (1995). Acta Cryst. A51, 887-897)
Empirical absorption correction using spherical harmonics,
implemented in SCALE3 ABSPACK scaling algorithm.
;
_exptl_crystal_colour colourless
_exptl_crystal_colour_primary colourless
_exptl_crystal_density_diffrn 1.270
_exptl_crystal_description block
_exptl_crystal_F_000 608
_exptl_crystal_size_max 0.22
_exptl_crystal_size_mid 0.15
_exptl_crystal_size_min 0.08
_refine_diff_density_max 0.175
_refine_diff_density_min -0.174
_refine_diff_density_rms 0.031
_refine_ls_abs_structure_details
;
 Flack x determined using 1201 quotients [(I+)-(I-)]/[(I+)+(I-)]
 (Parsons, Flack and Wagner, Acta Cryst. B69 (2013) 249-259).
;
_refine_ls_abs_structure_Flack -0.010(5)
_refine_ls_extinction_coef 0.0025(4)
_refine_ls_extinction_expression Fc^*^=kFc[1+0.001xFc^2^\l^3^/sin(2\q)]^-1/4^
_refine_ls_extinction_method 'SHELXL-2018/3 (Sheldrick 2018)'
_refine_ls_goodness_of_fit_ref 1.046
_refine_ls_hydrogen_treatment constr
_refine_ls_matrix_type full
_refine_ls_number_parameters 185
_refine_ls_number_reflns 3057
_refine_ls_number_restraints 0
_refine_ls_restrained_S_all 1.046
_refine_ls_R_factor_all 0.0259
_refine_ls_R_factor_gt 0.0252
_refine_ls_shift/su_max 0.000
_refine_ls_shift/su_mean 0.000
_refine_ls_structure_factor_coef Fsqd
_refine_ls_weighting_details 'w=1/[\s^2^(Fo^2^)+(0.0362P)^2^+0.1814P] where P=(Fo^2^+2Fc^2^)/3'
_refine_ls_weighting_scheme calc
_refine_ls_wR_factor_gt 0.0649
_refine_ls_wR_factor_ref 0.0654
_reflns_Friedel_coverage 0.701
_reflns_Friedel_fraction_full 1.000
_reflns_Friedel_fraction_max 0.926
_reflns_number_gt 2971
_reflns_number_total 3057
_reflns_threshold_expression 'I > 2\s(I)'
_cod_data_source_file d4cc00268g3.cif
_cod_data_source_block rja220004_fa
_cod_depositor_comments 'Adding full bibliography for 7132810--7132818.cif.'
_cod_database_code 7132817
_shelx_shelxl_version_number 2018/3
_chemical_oxdiff_formula 'C17 H18 Cl1 N1 O1'
_shelx_space_group_comment
;
The symmetry employed for this shelxl refinement is uniquely defined
by the following loop, which should always be used as a source of
symmetry information in preference to the above space-group names.
They are only intended as comments.
;
_shelx_estimated_absorpt_t_max 0.844
_shelx_estimated_absorpt_t_min 0.644
_reflns_odcompleteness_completeness 100.00
_reflns_odcompleteness_iscentric 1
_reflns_odcompleteness_theta 66.97
_olex2_refinement_description
;
1. Fixed Uiso
 At 1.2 times of:
  All C(H) groups
 At 1.5 times of:
  All C(H,H,H) groups
2.a Aromatic/amide H refined with riding coordinates:
 C3(H3), C4(H4), C5(H5), C6(H6), C7(H7), C10(H10), C11(H11), C12(H12), C13(H13)
2.b Idealised Me refined as rotating group:
 C15(H15A,H15B,H15C), C16(H16A,H16B,H16C), C17(H17A,H17B,H17C)
;
_olex2_submission_special_instructions 'No special instructions were received'
_oxdiff_exptl_absorpt_empirical_details
;
Empirical correction (ABSPACK) includes:
- Absorption correction using spherical harmonics
- Frame scaling
;
_oxdiff_exptl_absorpt_empirical_full_max 1.306
_oxdiff_exptl_absorpt_empirical_full_min 0.780

loop_
_space_group_symop_operation_xyz
'x, y, z'
'-x+1/2, -y, z+1/2'
'-x, y+1/2, -z+1/2'
'x+1/2, -y+1/2, -z'

loop_
_atom_site_label
_atom_site_type_symbol
_atom_site_fract_x
_atom_site_fract_y
_atom_site_fract_z
_atom_site_U_iso_or_equiv
_atom_site_adp_type
_atom_site_occupancy
_atom_site_site_symmetry_order
_atom_site_calc_flag
_atom_site_refinement_flags_posn
_atom_site_refinement_flags_adp
_atom_site_refinement_flags_occupancy
_atom_site_disorder_assembly
_atom_site_disorder_group
Cl1 Cl 0.75556(6) 0.43065(5) 0.55219(2) 0.03631(14) Uani 1 1 d . . . . .
O1 O 0.57558(18) 0.50781(13) 0.71896(6) 0.0323(3) Uani 1 1 d . . . . .
N1 N 0.69028(19) 0.53090(15) 0.61787(7) 0.0262(3) Uani 1 1 d . . . . .
C1 C 0.5731(2) 0.47097(17) 0.66228(9) 0.0254(4) Uani 1 1 d . . . . .
C2 C 0.4377(2) 0.37316(17) 0.63691(9) 0.0244(3) Uani 1 1 d . . . . .
C3 C 0.3853(2) 0.26524(19) 0.67815(9) 0.0280(4) Uani 1 1 d . . . . .
H3 H 0.441828 0.252059 0.719018 0.034 Uiso 1 1 calc R U . . .
C4 C 0.2506(3) 0.17748(18) 0.65925(9) 0.0323(4) Uani 1 1 d . . . . .
H4 H 0.216600 0.102646 0.686697 0.039 Uiso 1 1 calc R U . . .
C5 C 0.1659(2) 0.1989(2) 0.60049(10) 0.0330(4) Uani 1 1 d . . . . .
H5 H 0.073316 0.138806 0.587711 0.040 Uiso 1 1 calc R U . . .
C6 C 0.2153(2) 0.30769(19) 0.56002(9) 0.0306(4) Uani 1 1 d . . . . .
H6 H 0.155284 0.322946 0.519997 0.037 Uiso 1 1 calc R U . . .
C7 C 0.3518(2) 0.39382(18) 0.57801(9) 0.0273(4) Uani 1 1 d . . . . .
H7 H 0.386847 0.467351 0.549977 0.033 Uiso 1 1 calc R U . . .
C8 C 0.8259(2) 0.62078(18) 0.64330(9) 0.0257(4) Uani 1 1 d . . . . .
C9 C 0.8097(2) 0.76635(18) 0.63839(9) 0.0263(4) Uani 1 1 d . . . . .
C10 C 0.9430(2) 0.84170(19) 0.66933(10) 0.0305(4) Uani 1 1 d . . . . .
H10 H 0.936712 0.940230 0.668938 0.037 Uiso 1 1 calc R U . . .
C11 C 1.0836(2) 0.7792(2) 0.70050(9) 0.0336(4) Uani 1 1 d . . . . .
H11 H 1.170361 0.835134 0.720868 0.040 Uiso 1 1 calc R U . . .
C12 C 1.0988(2) 0.6359(2) 0.70219(9) 0.0326(4) Uani 1 1 d . . . . .
H12 H 1.196608 0.592710 0.722433 0.039 Uiso 1 1 calc R U . . .
C13 C 0.9681(2) 0.5574(2) 0.67369(9) 0.0305(4) Uani 1 1 d . . . . .
H13 H 0.975291 0.458955 0.674845 0.037 Uiso 1 1 calc R U . . .
C14 C 0.6626(2) 0.83986(18) 0.60048(9) 0.0277(4) Uani 1 1 d . . . . .
C15 C 0.6678(3) 0.7961(2) 0.52835(9) 0.0363(4) Uani 1 1 d . . . . .
H15A H 0.786207 0.810153 0.511054 0.054 Uiso 1 1 calc R U . . .
H15B H 0.584551 0.852472 0.503363 0.054 Uiso 1 1 calc R U . . .
H15C H 0.636042 0.697842 0.524617 0.054 Uiso 1 1 calc R U . . .
C16 C 0.4805(2) 0.8094(2) 0.62934(10) 0.0319(4) Uani 1 1 d . . . . .
H16A H 0.456308 0.709647 0.626397 0.048 Uiso 1 1 calc R U . . .
H16B H 0.391454 0.860845 0.604769 0.048 Uiso 1 1 calc R U . . .
H16C H 0.477705 0.838320 0.675219 0.048 Uiso 1 1 calc R U . . .
C17 C 0.6839(3) 0.9986(2) 0.60262(11) 0.0403(5) Uani 1 1 d . . . . .
H17A H 0.678818 1.030390 0.648055 0.061 Uiso 1 1 calc R U . . .
H17B H 0.589244 1.042209 0.577604 0.061 Uiso 1 1 calc R U . . .
H17C H 0.797040 1.024393 0.583569 0.061 Uiso 1 1 calc R U . . .

loop_
_atom_site_aniso_label
_atom_site_aniso_U_11
_atom_site_aniso_U_22
_atom_site_aniso_U_33
_atom_site_aniso_U_23
_atom_site_aniso_U_13
_atom_site_aniso_U_12
Cl1 0.0371(2) 0.0384(2) 0.0335(2) -0.01282(17) 0.0081(2) -0.0046(2)
O1 0.0398(7) 0.0334(7) 0.0237(6) -0.0029(5) 0.0002(6) -0.0112(6)
N1 0.0296(7) 0.0245(7) 0.0245(7) -0.0046(6) 0.0033(6) -0.0044(6)
C1 0.0278(8) 0.0216(8) 0.0267(9) -0.0003(7) -0.0010(7) -0.0018(7)
C2 0.0271(8) 0.0211(7) 0.0252(8) -0.0016(7) 0.0011(7) -0.0015(6)
C3 0.0326(9) 0.0273(8) 0.0242(9) 0.0024(7) -0.0025(7) -0.0031(7)
C4 0.0377(9) 0.0280(8) 0.0312(9) 0.0041(7) 0.0033(9) -0.0072(9)
C5 0.0300(9) 0.0321(9) 0.0369(10) -0.0051(8) -0.0015(8) -0.0089(8)
C6 0.0321(9) 0.0327(9) 0.0271(9) -0.0009(7) -0.0052(7) -0.0005(7)
C7 0.0326(9) 0.0241(8) 0.0253(9) 0.0032(7) 0.0002(7) -0.0011(7)
C8 0.0243(8) 0.0273(8) 0.0255(9) -0.0014(7) 0.0028(7) -0.0048(7)
C9 0.0245(8) 0.0282(8) 0.0261(9) -0.0011(7) 0.0055(7) -0.0044(7)
C10 0.0285(9) 0.0280(9) 0.0351(10) -0.0028(8) 0.0027(8) -0.0060(7)
C11 0.0243(8) 0.0414(10) 0.0350(10) -0.0054(9) 0.0016(7) -0.0076(8)
C12 0.0247(9) 0.0412(10) 0.0319(10) 0.0003(8) 0.0016(8) 0.0026(8)
C13 0.0310(9) 0.0303(9) 0.0303(9) -0.0002(8) 0.0038(7) 0.0010(8)
C14 0.0266(9) 0.0281(8) 0.0283(9) 0.0024(7) 0.0029(7) -0.0034(7)
C15 0.0350(10) 0.0439(11) 0.0300(10) 0.0060(9) 0.0018(8) 0.0009(9)
C16 0.0264(9) 0.0343(9) 0.0350(10) 0.0041(8) 0.0038(7) 0.0008(7)
C17 0.0386(10) 0.0300(9) 0.0525(13) 0.0064(9) -0.0027(9) -0.0038(9)

loop_
_atom_type_symbol
_atom_type_description
_atom_type_scat_dispersion_real
_atom_type_scat_dispersion_imag
_atom_type_scat_source
C C 0.0181 0.0091 'International Tables Vol C Tables 4.2.6.8 and 6.1.1.4'
H H 0.0000 0.0000 'International Tables Vol C Tables 4.2.6.8 and 6.1.1.4'
Cl Cl 0.3639 0.7018 'International Tables Vol C Tables 4.2.6.8 and 6.1.1.4'
N N 0.0311 0.0180 'International Tables Vol C Tables 4.2.6.8 and 6.1.1.4'
O O 0.0492 0.0322 'International Tables Vol C Tables 4.2.6.8 and 6.1.1.4'

loop_
_exptl_crystal_face_index_h
_exptl_crystal_face_index_k
_exptl_crystal_face_index_l
_exptl_crystal_face_perp_dist
0 1 0 0.0751
0 -1 0 0.0811
-1 0 0 0.0983
1 0 0 0.0623
-1 -1 0 0.0825
1 1 0 0.0695
0 0 1 0.0411
0 0 -1 0.0411
0 1 -1 0.0710
0 -1 1 0.0710
-1 0 1 0.0904
1 0 -1 0.0514
-1 -1 2 0.0789
1 1 -2 0.0509
0 -1 -2 0.0647

loop_
_geom_angle_atom_site_label_1
_geom_angle_atom_site_label_2
_geom_angle_atom_site_label_3
_geom_angle
_geom_angle_site_symmetry_1
_geom_angle_site_symmetry_3
_geom_angle_publ_flag
C1 N1 Cl1 117.33(12) . . ?
C1 N1 C8 118.06(15) . . ?
C8 N1 Cl1 114.06(12) . . ?
O1 C1 N1 119.38(15) . . ?
O1 C1 C2 121.89(16) . . ?
N1 C1 C2 118.48(15) . . ?
C3 C2 C1 117.23(16) . . ?
C7 C2 C1 122.68(16) . . ?
C7 C2 C3 119.75(16) . . ?
C2 C3 H3 120.1 . . ?
C4 C3 C2 119.82(17) . . ?
C4 C3 H3 120.1 . . ?
C3 C4 H4 120.0 . . ?
C5 C4 C3 119.97(16) . . ?
C5 C4 H4 120.0 . . ?
C4 C5 H5 119.8 . . ?
C4 C5 C6 120.35(17) . . ?
C6 C5 H5 119.8 . . ?
C5 C6 H6 120.0 . . ?
C7 C6 C5 119.91(16) . . ?
C7 C6 H6 120.0 . . ?
C2 C7 H7 119.9 . . ?
C6 C7 C2 120.17(16) . . ?
C6 C7 H7 119.9 . . ?
C9 C8 N1 120.40(16) . . ?
C13 C8 N1 117.18(16) . . ?
C13 C8 C9 122.39(17) . . ?
C8 C9 C14 123.88(15) . . ?
C10 C9 C8 114.75(17) . . ?
C10 C9 C14 121.34(15) . . ?
C9 C10 H10 118.5 . . ?
C11 C10 C9 123.07(17) . . ?
C11 C10 H10 118.5 . . ?
C10 C11 H11 119.7 . . ?
C12 C11 C10 120.58(18) . . ?
C12 C11 H11 119.7 . . ?
C11 C12 H12 120.8 . . ?
C13 C12 C11 118.31(18) . . ?
C13 C12 H12 120.8 . . ?
C8 C13 H13 119.6 . . ?
C12 C13 C8 120.82(17) . . ?
C12 C13 H13 119.6 . . ?
C9 C14 C16 112.23(15) . . ?
C9 C14 C17 111.49(15) . . ?
C15 C14 C9 109.89(15) . . ?
C15 C14 C16 109.88(15) . . ?
C15 C14 C17 107.29(16) . . ?
C17 C14 C16 105.88(16) . . ?
C14 C15 H15A 109.5 . . ?
C14 C15 H15B 109.5 . . ?
C14 C15 H15C 109.5 . . ?
H15A C15 H15B 109.5 . . ?
H15A C15 H15C 109.5 . . ?
H15B C15 H15C 109.5 . . ?
C14 C16 H16A 109.5 . . ?
C14 C16 H16B 109.5 . . ?
C14 C16 H16C 109.5 . . ?
H16A C16 H16B 109.5 . . ?
H16A C16 H16C 109.5 . . ?
H16B C16 H16C 109.5 . . ?
C14 C17 H17A 109.5 . . ?
C14 C17 H17B 109.5 . . ?
C14 C17 H17C 109.5 . . ?
H17A C17 H17B 109.5 . . ?
H17A C17 H17C 109.5 . . ?
H17B C17 H17C 109.5 . . ?

loop_
_geom_bond_atom_site_label_1
_geom_bond_atom_site_label_2
_geom_bond_distance
_geom_bond_site_symmetry_2
_geom_bond_publ_flag
Cl1 N1 1.7288(15) . ?
O1 C1 1.214(2) . ?
N1 C1 1.400(2) . ?
N1 C8 1.446(2) . ?
C1 C2 1.492(2) . ?
C2 C3 1.398(2) . ?
C2 C7 1.387(3) . ?
C3 H3 0.9500 . ?
C3 C4 1.386(3) . ?
C4 H4 0.9500 . ?
C4 C5 1.381(3) . ?
C5 H5 0.9500 . ?
C5 C6 1.388(3) . ?
C6 H6 0.9500 . ?
C6 C7 1.382(3) . ?
C7 H7 0.9500 . ?
C8 C9 1.411(2) . ?
C8 C13 1.392(3) . ?
C9 C10 1.401(2) . ?
C9 C14 1.537(3) . ?
C10 H10 0.9500 . ?
C10 C11 1.386(3) . ?
C11 H11 0.9500 . ?
C11 C12 1.385(3) . ?
C12 H12 0.9500 . ?
C12 C13 1.381(3) . ?
C13 H13 0.9500 . ?
C14 C15 1.536(3) . ?
C14 C16 1.539(2) . ?
C14 C17 1.538(3) . ?
C15 H15A 0.9800 . ?
C15 H15B 0.9800 . ?
C15 H15C 0.9800 . ?
C16 H16A 0.9800 . ?
C16 H16B 0.9800 . ?
C16 H16C 0.9800 . ?
C17 H17A 0.9800 . ?
C17 H17B 0.9800 . ?
C17 H17C 0.9800 . ?

loop_
_geom_torsion_atom_site_label_1
_geom_torsion_atom_site_label_2
_geom_torsion_atom_site_label_3
_geom_torsion_atom_site_label_4
_geom_torsion
_geom_torsion_site_symmetry_1
_geom_torsion_site_symmetry_2
_geom_torsion_site_symmetry_3
_geom_torsion_site_symmetry_4
_geom_torsion_publ_flag
Cl1 N1 C1 O1 151.03(15) . . . . ?
Cl1 N1 C1 C2 -34.6(2) . . . . ?
Cl1 N1 C8 C9 113.84(16) . . . . ?
Cl1 N1 C8 C13 -67.71(19) . . . . ?
O1 C1 C2 C3 -37.7(3) . . . . ?
O1 C1 C2 C7 135.69(19) . . . . ?
N1 C1 C2 C3 148.13(16) . . . . ?
N1 C1 C2 C7 -38.5(3) . . . . ?
N1 C8 C9 C10 175.26(16) . . . . ?
N1 C8 C9 C14 -6.8(3) . . . . ?
N1 C8 C13 C12 -176.70(16) . . . . ?
C1 N1 C8 C9 -102.3(2) . . . . ?
C1 N1 C8 C13 76.2(2) . . . . ?
C1 C2 C3 C4 175.11(17) . . . . ?
C1 C2 C7 C6 -173.45(17) . . . . ?
C2 C3 C4 C5 -1.5(3) . . . . ?
C3 C2 C7 C6 -0.3(3) . . . . ?
C3 C4 C5 C6 0.2(3) . . . . ?
C4 C5 C6 C7 1.1(3) . . . . ?
C5 C6 C7 C2 -1.0(3) . . . . ?
C7 C2 C3 C4 1.6(3) . . . . ?
C8 N1 C1 O1 8.3(2) . . . . ?
C8 N1 C1 C2 -177.31(15) . . . . ?
C8 C9 C10 C11 2.2(3) . . . . ?
C8 C9 C14 C15 -59.5(2) . . . . ?
C8 C9 C14 C16 63.0(2) . . . . ?
C8 C9 C14 C17 -178.36(17) . . . . ?
C9 C8 C13 C12 1.7(3) . . . . ?
C9 C10 C11 C12 0.2(3) . . . . ?
C10 C9 C14 C15 118.31(19) . . . . ?
C10 C9 C14 C16 -119.10(19) . . . . ?
C10 C9 C14 C17 -0.5(2) . . . . ?
C10 C11 C12 C13 -1.8(3) . . . . ?
C11 C12 C13 C8 0.8(3) . . . . ?
C13 C8 C9 C10 -3.1(3) . . . . ?
C13 C8 C9 C14 174.87(16) . . . . ?
C14 C9 C10 C11 -175.87(17) . . . . ?

loop_
_exptl_oxdiff_crystal_face_indexfrac_h
_exptl_oxdiff_crystal_face_indexfrac_k
_exptl_oxdiff_crystal_face_indexfrac_l
_exptl_oxdiff_crystal_face_x
_exptl_oxdiff_crystal_face_y
_exptl_oxdiff_crystal_face_z
0.0011 0.9998 -0.0004 0.1139 0.0290 0.1085
-0.0011 -0.9998 0.0004 -0.1139 -0.0290 -0.1085
-0.9999 0.0003 0.0000 -0.1295 -0.0457 0.1478
0.9999 -0.0003 -0.0000 0.1295 0.0457 -0.1478
-1.0010 -0.9995 0.0005 -0.2434 -0.0747 0.0393
1.0010 0.9995 -0.0005 0.2434 0.0747 -0.0393
-0.0000 0.0001 1.0004 0.0216 -0.0720 -0.0034
0.0000 -0.0001 -1.0004 -0.0216 0.0720 0.0034
0.0011 0.9997 -1.0008 0.0923 0.1011 0.1119
-0.0011 -0.9997 1.0008 -0.0923 -0.1011 -0.1119
-1.0000 0.0004 1.0004 -0.1079 -0.1177 0.1444
1.0000 -0.0004 -1.0004 0.1079 0.1177 -0.1444
-1.0011 -0.9993 2.0012 -0.2002 -0.2188 0.0325
1.0011 0.9993 -2.0012 0.2002 0.2188 -0.0325
-0.0011 -1.0000 -2.0003 -0.1571 0.1150 -0.1018
